data_7037239
loop_
_publ_author_name
'Shi, Jinbiao'
'Zhang, Yan'
'Zhang, Bin'
'Zhu, Daoben'

_publ_section_title
;
 Crystal-to-crystal transformation from a chain compound to a layered
 coordination polymer.
;
_journal_issue 1
_journal_name_full 'Dalton transactions (Cambridge, England : 2003)'
_journal_page_first 89
_journal_page_last 92
_journal_paper_doi 10.1039/c5dt03985a
_journal_volume 45
_journal_year 2015
_chemical_formula_sum 'C8 H20 Br2 Cu O6'
_chemical_formula_weight 435.60
_space_group_crystal_system triclinic
_space_group_IT_number 2
_space_group_name_Hall '-P 1'
_space_group_name_H-M_alt 'P -1'
_symmetry_space_group_name_Hall '-P 1'
_symmetry_space_group_name_H-M 'P -1'
_atom_sites_solution_hydrogens difmap
_audit_creation_method SHELXL-2014/7
_audit_update_record
;
2015-07-04 deposited with the CCDC.
2015-11-10 downloaded from the CCDC.
;
_cell_angle_alpha 103.643(3)
_cell_angle_beta 101.225(3)
_cell_angle_gamma 101.936(5)
_cell_formula_units_Z 1
_cell_length_a 5.5714(17)
_cell_length_b 6.978(2)
_cell_length_c 10.303(3)
_cell_measurement_reflns_used 1708
_cell_measurement_temperature 173(2)
_cell_measurement_theta_max 29.9947
_cell_measurement_theta_min 3.9011
_cell_volume 368.14(19)
_computing_cell_refinement 'CrystalClear (Rigaku Inc., 2007)'
_computing_data_collection 'CrystalClear (Rigaku Inc., 2007)'
_computing_data_reduction 'CrystalClear (Rigaku Inc., 2007)'
_computing_structure_refinement 'SHELXL-2014/7 (Sheldrick, 2014)'
_computing_structure_solution 'SHELXS-2014/7 (Sheldrick, 2014)'
_diffrn_ambient_temperature 173(2)
_diffrn_measured_fraction_theta_full 0.980
_diffrn_measured_fraction_theta_max 0.983
_diffrn_measurement_device_type 'Saturn724+ (2x2 bin mode)'
_diffrn_measurement_method dtprofit.ref
_diffrn_radiation_detector CCD
_diffrn_radiation_monochromator Confocal
_diffrn_radiation_type MoK\a
_diffrn_radiation_wavelength 0.71073
_diffrn_reflns_av_R_equivalents 0.0377
_diffrn_reflns_av_unetI/netI 0.0297
_diffrn_reflns_laue_measured_fraction_full 0.980
_diffrn_reflns_laue_measured_fraction_max 0.983
_diffrn_reflns_limit_h_max 7
_diffrn_reflns_limit_h_min -7
_diffrn_reflns_limit_k_max 8
_diffrn_reflns_limit_k_min -9
_diffrn_reflns_limit_l_max 13
_diffrn_reflns_limit_l_min -13
_diffrn_reflns_number 4709
_diffrn_reflns_point_group_measured_fraction_full 0.980
_diffrn_reflns_point_group_measured_fraction_max 0.983
_diffrn_reflns_theta_full 25.242
_diffrn_reflns_theta_max 27.482
_diffrn_reflns_theta_min 3.867
_diffrn_source 'Rotating Anode'
_exptl_absorpt_coefficient_mu 6.921
_exptl_absorpt_correction_T_max 0.5237
_exptl_absorpt_correction_T_min 0.3196
_exptl_absorpt_correction_type numerical
_exptl_crystal_colour green
_exptl_crystal_density_diffrn 1.965
_exptl_crystal_description block
_exptl_crystal_F_000 215
_exptl_crystal_size_max 0.238
_exptl_crystal_size_mid 0.144
_exptl_crystal_size_min 0.109
_refine_diff_density_max 0.534
_refine_diff_density_min -0.410
_refine_diff_density_rms 0.087
_refine_ls_extinction_method none
_refine_ls_goodness_of_fit_ref 1.094
_refine_ls_hydrogen_treatment refall
_refine_ls_matrix_type full
_refine_ls_number_parameters 119
_refine_ls_number_reflns 1662
_refine_ls_number_restraints 0
_refine_ls_restrained_S_all 1.094
_refine_ls_R_factor_all 0.0238
_refine_ls_R_factor_gt 0.0224
_refine_ls_shift/su_max 0.001
_refine_ls_shift/su_mean 0.000
_refine_ls_structure_factor_coef Fsqd
_refine_ls_weighting_details 'w=1/[\s^2^(Fo^2^)+(0.0282P)^2^+0.1651P] where P=(Fo^2^+2Fc^2^)/3'
_refine_ls_weighting_scheme calc
_refine_ls_wR_factor_gt 0.0566
_refine_ls_wR_factor_ref 0.0576
_reflns_Friedel_coverage 0.000
_reflns_number_gt 1613
_reflns_number_total 1662
_reflns_threshold_expression 'I > 2\s(I)'
_cod_data_source_file c5dt03985a2.cif
_cod_data_source_block 122
_cod_depositor_comments 'Adding full bibliography for 7037239--7037240.cif.'
_cod_original_cell_volume 368.2(2)
_cod_database_code 7037239
_audit_block_doi 10.5517/cc1jbsf2
_shelx_shelxl_version_number 2014/7
_shelx_space_group_comment
;
The symmetry employed for this shelxl refinement is uniquely defined
by the following loop, which should always be used as a source of
symmetry information in preference to the above space-group names.
They are only intended as comments.
;
_shelx_estimated_absorpt_t_min 0.290
_shelx_estimated_absorpt_t_max 0.519

loop_
_space_group_symop_operation_xyz
'x, y, z'
'-x, -y, -z'

loop_
_atom_site_label
_atom_site_type_symbol
_atom_site_fract_x
_atom_site_fract_y
_atom_site_fract_z
_atom_site_U_iso_or_equiv
_atom_site_adp_type
_atom_site_occupancy
_atom_site_site_symmetry_order
_atom_site_calc_flag
_atom_site_refinement_flags_posn
_atom_site_refinement_flags_occupancy
Cu1 Cu 0.5000 0.5000 0.5000 0.01886(10) Uani 1 2 d S P
Br1 Br 0.74450(3) 0.50855(3) 0.72381(2) 0.02251(9) Uani 1 1 d . .
O1 O 0.1132(3) 0.2015(2) 0.49767(14) 0.0200(3) Uani 1 1 d . .
O2 O 0.3368(3) 0.6937(2) 0.58901(18) 0.0265(3) Uani 1 1 d . .
O3 O 0.4208(3) 0.8941(3) 0.85809(16) 0.0327(4) Uani 1 1 d . .
C1 C 0.0879(4) 0.0238(3) 0.3852(2) 0.0218(4) Uani 1 1 d . .
C2 C 0.1371(4) 0.1457(3) 0.6243(2) 0.0210(4) Uani 1 1 d . .
C3 C 0.3963(5) 0.7892(4) 0.9610(2) 0.0343(5) Uani 1 1 d . .
C4 C 0.6354(5) 1.0699(4) 0.9130(2) 0.0320(5) Uani 1 1 d . .
H1 H 0.247(5) -0.030(4) 0.401(3) 0.031(7) Uiso 1 1 d . .
H2 H 0.060(5) 0.064(4) 0.307(3) 0.026(6) Uiso 1 1 d . .
H3 H 0.143(5) 0.262(4) 0.692(3) 0.025(6) Uiso 1 1 d . .
H4 H 0.286(5) 0.106(4) 0.641(3) 0.021(6) Uiso 1 1 d . .
H5 H 0.250(6) 0.673(5) 0.921(3) 0.042(8) Uiso 1 1 d . .
H6 H 0.549(5) 0.740(4) 0.984(3) 0.032(7) Uiso 1 1 d . .
H7 H 0.797(6) 1.028(5) 0.933(3) 0.049(9) Uiso 1 1 d . .
H8 H 0.641(5) 1.140(4) 0.842(3) 0.036(7) Uiso 1 1 d . .
H9 H 0.207(7) 0.691(5) 0.559(4) 0.048(10) Uiso 1 1 d . .
H10 H 0.367(6) 0.729(5) 0.669(4) 0.045(9) Uiso 1 1 d . .

loop_
_atom_site_aniso_label
_atom_site_aniso_U_11
_atom_site_aniso_U_22
_atom_site_aniso_U_33
_atom_site_aniso_U_23
_atom_site_aniso_U_13
_atom_site_aniso_U_12
Cu1 0.02140(18) 0.01931(18) 0.01606(19) 0.00337(13) 0.00369(14) 0.00883(13)
Br1 0.02420(13) 0.02333(13) 0.01898(13) 0.00605(8) 0.00227(9) 0.00722(8)
O1 0.0233(7) 0.0163(6) 0.0194(7) 0.0045(5) 0.0048(6) 0.0042(5)
O2 0.0265(8) 0.0327(8) 0.0169(8) -0.0003(6) -0.0008(6) 0.0155(7)
O3 0.0415(9) 0.0341(9) 0.0167(8) 0.0009(6) 0.0019(7) 0.0100(7)
C1 0.0264(10) 0.0197(9) 0.0196(10) 0.0041(8) 0.0080(8) 0.0066(8)
C2 0.0236(9) 0.0194(9) 0.0181(10) 0.0040(7) 0.0030(8) 0.0057(7)
C3 0.0429(13) 0.0306(12) 0.0224(12) 0.0029(9) 0.0012(10) 0.0067(10)
C4 0.0308(11) 0.0429(13) 0.0227(11) 0.0096(10) 0.0058(9) 0.0113(10)

loop_
_atom_type_symbol
_atom_type_description
_atom_type_scat_dispersion_real
_atom_type_scat_dispersion_imag
_atom_type_scat_source
C C 0.0033 0.0016 'International Tables Vol C Tables 4.2.6.8 and 6.1.1.4'
H H 0.0000 0.0000 'International Tables Vol C Tables 4.2.6.8 and 6.1.1.4'
O O 0.0106 0.0060 'International Tables Vol C Tables 4.2.6.8 and 6.1.1.4'
Cu Cu 0.3201 1.2651 'International Tables Vol C Tables 4.2.6.8 and 6.1.1.4'
Br Br -0.2901 2.4595 'International Tables Vol C Tables 4.2.6.8 and 6.1.1.4'

loop_
_geom_angle_atom_site_label_1
_geom_angle_atom_site_label_2
_geom_angle_atom_site_label_3
_geom_angle
_geom_angle_site_symmetry_1
_geom_angle_site_symmetry_3
O2 Cu1 O2 180.0 2_666 .
O2 Cu1 Br1 90.05(6) 2_666 .
O2 Cu1 Br1 89.95(6) . .
O2 Cu1 Br1 89.95(6) 2_666 2_666
O2 Cu1 Br1 90.05(6) . 2_666
Br1 Cu1 Br1 180.0 . 2_666
C2 O1 C1 109.23(15) . .
Cu1 O2 H9 121(3) . .
Cu1 O2 H10 119(2) . .
H9 O2 H10 110(4) . .
C4 O3 C3 109.50(18) . .
O1 C1 C2 110.59(16) . 2_556
O1 C1 H1 110.4(15) . .
C2 C1 H1 107.7(15) 2_556 .
O1 C1 H2 105.6(17) . .
C2 C1 H2 108.8(16) 2_556 .
H1 C1 H2 114(2) . .
O1 C2 C1 110.96(17) . 2_556
O1 C2 H3 106.1(17) . .
C1 C2 H3 109.6(16) 2_556 .
O1 C2 H4 107.4(16) . .
C1 C2 H4 111.1(16) 2_556 .
H3 C2 H4 112(2) . .
O3 C3 C4 109.9(2) . 2_677
O3 C3 H5 107.0(18) . .
C4 C3 H5 111.2(18) 2_677 .
O3 C3 H6 109.0(17) . .
C4 C3 H6 110.6(17) 2_677 .
H5 C3 H6 109(2) . .
O3 C4 C3 110.2(2) . 2_677
O3 C4 H7 110.9(19) . .
C3 C4 H7 111.4(19) 2_677 .
O3 C4 H8 107.1(17) . .
C3 C4 H8 109.1(17) 2_677 .
H7 C4 H8 108(3) . .

loop_
_geom_bond_atom_site_label_1
_geom_bond_atom_site_label_2
_geom_bond_distance
_geom_bond_site_symmetry_2
Cu1 O2 1.9347(16) 2_666
Cu1 O2 1.9348(16) .
Cu1 Br1 2.4198(6) .
Cu1 Br1 2.4198(6) 2_666
O1 C2 1.437(2) .
O1 C1 1.444(2) .
O2 H9 0.73(4) .
O2 H10 0.77(4) .
O3 C4 1.434(3) .
O3 C3 1.435(3) .
C1 C2 1.504(3) 2_556
C1 H1 1.03(3) .
C1 H2 0.91(3) .
C2 C1 1.504(3) 2_556
C2 H3 0.93(3) .
C2 H4 0.92(3) .
C3 C4 1.498(3) 2_677
C3 H5 0.96(3) .
C3 H6 0.99(3) .
C4 C3 1.498(3) 2_677
C4 H7 1.00(3) .
C4 H8 0.97(3) .

loop_
_geom_hbond_atom_site_label_D
_geom_hbond_atom_site_label_H
_geom_hbond_atom_site_label_A
_geom_hbond_distance_DH
_geom_hbond_distance_HA
_geom_hbond_distance_DA
_geom_hbond_angle_DHA
_geom_hbond_site_symmetry_A
O2 H9 O1 0.73(4) 2.10(4) 2.795(2) 159(4) 2_566
O2 H10 O3 0.77(4) 1.95(4) 2.694(2) 162(3) .
C1 H2 Br1 0.91(3) 3.07(3) 3.696(2) 128(2) 2_666
C2 H3 Br1 0.93(3) 3.10(3) 3.766(2) 130(2) 1_455
C4 H8 Br1 0.97(3) 3.10(3) 4.005(3) 157(2) 1_565
